data_7118943
loop_
_publ_author_name
'Laugeois, Maxime'
'Ponra, Sudipta'
'Ratovelomanana-Vidal, Virginie'
'Michelet, V\'eronique'
'Vitale, Maxime R.'

_publ_section_title
;
 Asymmetric preparation of polysubstituted cyclopentanes by synergistic
 Pd(0)/amine catalyzed formal [3+2] cycloadditions of vinyl cyclopropanes
 with enals.
;
_journal_issue 30
_journal_name_full 'Chemical communications (Cambridge, England)'
_journal_page_first 5332
_journal_page_last 5335
_journal_paper_doi 10.1039/c6cc01775d
_journal_volume 52
_journal_year 2016
_chemical_absolute_configuration ad
_chemical_formula_moiety 'C16  H14  N2  O1'
_chemical_formula_sum 'C16 H14 N2 O'
_chemical_formula_weight 250.29
_chemical_name_systematic
;
 ?
;
_space_group_crystal_system orthorhombic
_space_group_IT_number 19
_space_group_name_Hall 'P 2ac 2ab'
_space_group_name_H-M_alt 'P 21 21 21'
_symmetry_space_group_name_Hall 'P 2ac 2ab'
_symmetry_space_group_name_H-M 'P 21 21 21'
_atom_sites_solution_hydrogens geom
_atom_sites_solution_primary iterative
_atom_sites_solution_secondary difmap
_audit_creation_method SHELXL-2013
_audit_update_record
;
2016-03-16 deposited with the CCDC.
2016-03-18 downloaded from the CCDC.
;
_cell_angle_alpha 90
_cell_angle_beta 90
_cell_angle_gamma 90
_cell_formula_units_Z 4
_cell_length_a 6.42720(10)
_cell_length_b 11.7684(2)
_cell_length_c 18.3674(4)
_cell_measurement_reflns_used 5858
_cell_measurement_temperature 200(2)
_cell_measurement_theta_max 67.74
_cell_measurement_theta_min 4.46
_cell_volume 1389.27(4)
_computing_cell_refinement 'Bruker SAINT'
_computing_data_collection 'Bruker Apex2'
_computing_data_reduction 'Bruker SAINT'
_computing_molecular_graphics 'DIAMOND (Brandenburg, 2006)'
_computing_publication_material 'WinGX publication routines (Farrugia, 2012)'
_computing_structure_refinement 'SHELXL-2013 (Sheldrick, 2013)'
_computing_structure_solution 'Superflip (Palatinus, 2007'
_diffrn_ambient_temperature 200(2)
_diffrn_measured_fraction_theta_full 0.991
_diffrn_measured_fraction_theta_max 0.989
_diffrn_measurement_device_type 'Bruker APEX-II CCD'
_diffrn_measurement_method '\f and \w scans'
_diffrn_radiation_monochromator 'multi layer miror'
_diffrn_radiation_source 'micro focus sealed tube'
_diffrn_radiation_type CuK\a
_diffrn_radiation_wavelength 1.54178
_diffrn_reflns_av_R_equivalents 0.0177
_diffrn_reflns_av_unetI/netI 0.0145
_diffrn_reflns_Laue_measured_fraction_full 0.991
_diffrn_reflns_Laue_measured_fraction_max 0.989
_diffrn_reflns_limit_h_max 7
_diffrn_reflns_limit_h_min -7
_diffrn_reflns_limit_k_max 13
_diffrn_reflns_limit_k_min -13
_diffrn_reflns_limit_l_max 22
_diffrn_reflns_limit_l_min -21
_diffrn_reflns_number 10018
_diffrn_reflns_point_group_measured_fraction_full 0.980
_diffrn_reflns_point_group_measured_fraction_max 0.977
_diffrn_reflns_theta_full 67.679
_diffrn_reflns_theta_max 67.732
_diffrn_reflns_theta_min 4.462
_exptl_absorpt_coefficient_mu 0.604
_exptl_absorpt_correction_T_max 0.753
_exptl_absorpt_correction_T_min 0.699
_exptl_absorpt_correction_type multi-scan
_exptl_absorpt_process_details
;
SADABS, Bruker AXS Inc., Madison, 
Wisconsin, USA. 
;
_exptl_crystal_colour 'pale yellow'
_exptl_crystal_density_diffrn 1.197
_exptl_crystal_density_method 'not measured'
_exptl_crystal_description block
_exptl_crystal_F_000 528
_exptl_crystal_size_max 0.24
_exptl_crystal_size_mid 0.18
_exptl_crystal_size_min 0.18
_refine_diff_density_max 0.091
_refine_diff_density_min -0.118
_refine_diff_density_rms 0.023
_refine_ls_abs_structure_details
;
 Flack x determined using 958 quotients [(I+)-(I-)]/[(I+)+(I-)]
 (Parsons and Flack (2004), Acta Cryst. A60, s61).
;
_refine_ls_abs_structure_Flack -0.05(11)
_refine_ls_extinction_method none
_refine_ls_goodness_of_fit_ref 1.068
_refine_ls_hydrogen_treatment constr
_refine_ls_matrix_type full
_refine_ls_number_parameters 172
_refine_ls_number_reflns 2459
_refine_ls_number_restraints 0
_refine_ls_restrained_S_all 1.068
_refine_ls_R_factor_all 0.0289
_refine_ls_R_factor_gt 0.0278
_refine_ls_shift/su_max 0.000
_refine_ls_shift/su_mean 0.000
_refine_ls_structure_factor_coef Fsqd
_refine_ls_weighting_details 'w=1/[\s^2^(Fo^2^)+(0.0416P)^2^+0.1109P] where P=(Fo^2^+2Fc^2^)/3'
_refine_ls_weighting_scheme calc
_refine_ls_wR_factor_gt 0.0737
_refine_ls_wR_factor_ref 0.0746
_reflns_Friedel_coverage 0.682
_reflns_Friedel_fraction_full 0.965
_reflns_Friedel_fraction_max 0.960
_reflns_number_gt 2382
_reflns_number_total 2459
_reflns_threshold_expression 'I > 2\s(I)'
_cod_data_source_file c6cc01775d2.cif
_cod_data_source_block shelx
_cod_depositor_comments 'Adding full bibliography for 7118943--7118945.cif.'
_cod_database_code 7118943
_shelx_space_group_comment
;
The symmetry employed for this shelxl refinement is uniquely defined
by the following loop, which should always be used as a source of
symmetry information in preference to the above space-group names.
They are only intended as comments.
;
_shelxl_version_number 2013-4

loop_
_space_group_symop_operation_xyz
'x, y, z'
'x+1/2, -y+1/2, -z'
'-x, y+1/2, -z+1/2'
'-x+1/2, -y, z+1/2'

loop_
_atom_site_label
_atom_site_type_symbol
_atom_site_fract_x
_atom_site_fract_y
_atom_site_fract_z
_atom_site_U_iso_or_equiv
_atom_site_adp_type
_atom_site_occupancy
_atom_site_site_symmetry_order
_atom_site_calc_flag
_atom_site_refinement_flags_posn
_atom_site_refinement_flags_adp
N1 N 0.8057(2) 0.53465(14) 0.67264(9) 0.0540(4) Uani 1 1 d . .
N2 N 1.3239(2) 0.39809(16) 0.78815(9) 0.0627(4) Uani 1 1 d . .
O1 O 0.5555(3) 0.42743(17) 0.97295(9) 0.0906(6) Uani 1 1 d . .
C1 C 0.9182(2) 0.40860(13) 0.78273(8) 0.0368(3) Uani 1 1 d . .
C2 C 0.8231(2) 0.45765(13) 0.85459(8) 0.0376(3) Uani 1 1 d . .
H2 H 0.6701 0.4656 0.8461 0.045 Uiso 1 1 calc R U
C3 C 0.8510(2) 0.35942(14) 0.90801(9) 0.0429(4) Uani 1 1 d . .
H3 H 0.9946 0.3641 0.9287 0.051 Uiso 1 1 calc R U
C4 C 0.8347(3) 0.24667(14) 0.86215(9) 0.0428(4) Uani 1 1 d . .
H4 H 0.9637 0.2008 0.8702 0.051 Uiso 1 1 calc R U
C5 C 0.8301(3) 0.28667(14) 0.78189(9) 0.0423(4) Uani 1 1 d . .
H5A H 0.9170 0.2366 0.7511 0.051 Uiso 1 1 calc R U
H5B H 0.6860 0.2861 0.7628 0.051 Uiso 1 1 calc R U
C6 C 0.8565(2) 0.47798(14) 0.71983(9) 0.0401(3) Uani 1 1 d . .
C7 C 1.1484(2) 0.40458(14) 0.78538(8) 0.0426(4) Uani 1 1 d . .
C8 C 0.9011(2) 0.57275(14) 0.87741(8) 0.0420(4) Uani 1 1 d . .
C9 C 0.7752(3) 0.66708(15) 0.86653(10) 0.0535(5) Uani 1 1 d . .
H9 H 0.6421 0.6574 0.8449 0.064 Uiso 1 1 calc R U
C10 C 0.8390(5) 0.77435(18) 0.88643(11) 0.0717(6) Uani 1 1 d . .
H10 H 0.7501 0.8378 0.8789 0.086 Uiso 1 1 calc R U
C11 C 1.0318(5) 0.78934(19) 0.91728(11) 0.0772(7) Uani 1 1 d . .
H11 H 1.0764 0.8632 0.9312 0.093 Uiso 1 1 calc R U
C12 C 1.1604(4) 0.6971(2) 0.92803(10) 0.0703(6) Uani 1 1 d . .
H12 H 1.2942 0.7078 0.9489 0.084 Uiso 1 1 calc R U
C13 C 1.0961(3) 0.58884(17) 0.90859(9) 0.0526(4) Uani 1 1 d . .
H13 H 1.1852 0.5256 0.9166 0.063 Uiso 1 1 calc R U
C14 C 0.6994(4) 0.36343(19) 0.96975(11) 0.0603(5) Uani 1 1 d . .
H14 H 0.7189 0.3118 1.0089 0.072 Uiso 1 1 calc R U
C15 C 0.6486(3) 0.17346(15) 0.87854(9) 0.0473(4) Uani 1 1 d . .
H15 H 0.5156 0.2012 0.8646 0.057 Uiso 1 1 calc R U
C16 C 0.6569(3) 0.07472(15) 0.91050(10) 0.0533(4) Uani 1 1 d . .
H16A H 0.7872 0.0443 0.9252 0.064 Uiso 1 1 calc R U
H16B H 0.5326 0.0331 0.9191 0.064 Uiso 1 1 calc R U

loop_
_atom_site_aniso_label
_atom_site_aniso_U_11
_atom_site_aniso_U_22
_atom_site_aniso_U_33
_atom_site_aniso_U_23
_atom_site_aniso_U_13
_atom_site_aniso_U_12
N1 0.0475(8) 0.0628(9) 0.0518(8) 0.0079(8) -0.0057(7) 0.0031(7)
N2 0.0324(8) 0.0895(12) 0.0663(10) -0.0065(9) -0.0025(7) 0.0040(8)
O1 0.0788(10) 0.1205(15) 0.0724(10) -0.0026(10) 0.0351(9) 0.0136(11)
C1 0.0269(7) 0.0463(9) 0.0374(8) -0.0022(7) -0.0012(6) 0.0023(6)
C2 0.0281(6) 0.0463(8) 0.0384(7) -0.0029(6) 0.0001(6) 0.0013(7)
C3 0.0386(8) 0.0493(9) 0.0407(8) 0.0020(7) -0.0023(7) -0.0027(7)
C4 0.0347(7) 0.0455(9) 0.0482(8) 0.0007(7) -0.0015(7) 0.0013(7)
C5 0.0382(7) 0.0445(8) 0.0442(8) -0.0051(7) 0.0007(7) -0.0013(7)
C6 0.0312(7) 0.0480(9) 0.0410(8) -0.0026(7) -0.0011(6) 0.0002(6)
C7 0.0328(8) 0.0544(10) 0.0406(8) -0.0007(7) -0.0008(6) 0.0033(7)
C8 0.0455(8) 0.0470(9) 0.0335(7) -0.0027(6) 0.0038(6) -0.0012(7)
C9 0.0664(12) 0.0509(10) 0.0433(9) -0.0031(8) 0.0095(8) 0.0082(9)
C10 0.1181(19) 0.0490(11) 0.0480(10) -0.0048(8) 0.0175(13) 0.0063(13)
C11 0.137(2) 0.0553(13) 0.0393(10) -0.0087(9) 0.0152(12) -0.0283(14)
C12 0.0902(15) 0.0826(15) 0.0382(9) -0.0058(9) -0.0031(10) -0.0392(14)
C13 0.0568(10) 0.0599(11) 0.0411(8) -0.0016(8) -0.0045(7) -0.0127(8)
C14 0.0673(13) 0.0667(12) 0.0469(10) -0.0037(9) 0.0115(9) -0.0140(11)
C15 0.0386(8) 0.0509(10) 0.0523(9) 0.0026(8) -0.0032(7) -0.0004(7)
C16 0.0534(10) 0.0485(10) 0.0581(10) 0.0023(8) -0.0089(9) -0.0068(8)

loop_
_atom_type_symbol
_atom_type_description
_atom_type_scat_dispersion_real
_atom_type_scat_dispersion_imag
_atom_type_scat_source
C C 0.0181 0.0091 'International Tables Vol C Tables 4.2.6.8 and 6.1.1.4'
H H 0.0000 0.0000 'International Tables Vol C Tables 4.2.6.8 and 6.1.1.4'
N N 0.0311 0.0180 'International Tables Vol C Tables 4.2.6.8 and 6.1.1.4'
O O 0.0492 0.0322 'International Tables Vol C Tables 4.2.6.8 and 6.1.1.4'

loop_
_geom_angle_atom_site_label_1
_geom_angle_atom_site_label_2
_geom_angle_atom_site_label_3
_geom_angle
C6 C1 C7 108.26(13)
C6 C1 C5 114.21(13)
C7 C1 C5 109.71(13)
C6 C1 C2 110.65(12)
C7 C1 C2 111.98(13)
C5 C1 C2 102.01(12)
C8 C2 C3 117.63(13)
C8 C2 C1 115.91(13)
C3 C2 C1 102.52(12)
C8 C2 H2 106.7
C3 C2 H2 106.7
C1 C2 H2 106.7
C14 C3 C2 112.76(15)
C14 C3 C4 112.89(14)
C2 C3 C4 106.65(12)
C14 C3 H3 108.1
C2 C3 H3 108.1
C4 C3 H3 108.1
C15 C4 C5 110.46(13)
C15 C4 C3 115.34(14)
C5 C4 C3 104.73(13)
C15 C4 H4 108.7
C5 C4 H4 108.7
C3 C4 H4 108.7
C1 C5 C4 105.45(12)
C1 C5 H5A 110.7
C4 C5 H5A 110.7
C1 C5 H5B 110.7
C4 C5 H5B 110.7
H5A C5 H5B 108.8
N1 C6 C1 177.57(18)
N2 C7 C1 177.9(2)
C9 C8 C13 118.40(17)
C9 C8 C2 119.07(15)
C13 C8 C2 122.53(16)
C10 C9 C8 121.4(2)
C10 C9 H9 119.3
C8 C9 H9 119.3
C11 C10 C9 119.7(2)
C11 C10 H10 120.1
C9 C10 H10 120.1
C10 C11 C12 119.9(2)
C10 C11 H11 120.0
C12 C11 H11 120.0
C11 C12 C13 120.5(2)
C11 C12 H12 119.7
C13 C12 H12 119.7
C12 C13 C8 120.0(2)
C12 C13 H13 120.0
C8 C13 H13 120.0
O1 C14 C3 124.16(19)
O1 C14 H14 117.9
C3 C14 H14 117.9
C16 C15 C4 124.64(16)
C16 C15 H15 117.7
C4 C15 H15 117.7
C15 C16 H16A 120.0
C15 C16 H16B 120.0
H16A C16 H16B 120.0

loop_
_geom_bond_atom_site_label_1
_geom_bond_atom_site_label_2
_geom_bond_distance
N1 C6 1.141(2)
N2 C7 1.132(2)
O1 C14 1.194(3)
C1 C6 1.469(2)
C1 C7 1.481(2)
C1 C5 1.543(2)
C1 C2 1.565(2)
C2 C8 1.504(2)
C2 C3 1.527(2)
C2 H2 1.0000
C3 C14 1.496(3)
C3 C4 1.575(2)
C3 H3 1.0000
C4 C15 1.505(2)
C4 C5 1.548(2)
C4 H4 1.0000
C5 H5A 0.9900
C5 H5B 0.9900
C8 C9 1.388(2)
C8 C13 1.391(2)
C9 C10 1.377(3)
C9 H9 0.9500
C10 C11 1.374(4)
C10 H10 0.9500
C11 C12 1.379(4)
C11 H11 0.9500
C12 C13 1.386(3)
C12 H12 0.9500
C13 H13 0.9500
C14 H14 0.9500
C15 C16 1.303(3)
C15 H15 0.9500
C16 H16A 0.9500
C16 H16B 0.9500
